data_2107860
loop_
_publ_author_name
'Reilly, Anthony M.'
'Cooper, Richard I.'
'Adjiman, Claire S.'
'Bhattacharya, Saswata'
'Boese, A. Daniel'
'Brandenburg, Jan Gerit'
'Bygrave, Peter J.'
'Bylsma, Rita'
'Campbell, Josh E.'
'Car, Roberto'
'Case, David H.'
'Chadha, Renu'
'Cole, Jason C.'
'Cosburn, Katherine'
'Cuppen, Herma M.'
'Curtis, Farren'
'Day, Graeme M.'
'DiStasio Jr, Robert A.'
'Dzyabchenko, Alexander'
'van Eijck, Bouke P.'
'Elking, Dennis M.'
'van den Ende, Joost A.'
'Facelli, Julio C.'
'Ferraro, Marta B.'
'Fusti-Molnar, Laszlo'
'Gatsiou, Christina-Anna'
'Gee, Thomas S.'
'de Gelder, Ren\'e'
'Ghiringhelli, Luca M.'
'Goto, Hitoshi'
'Grimme, Stefan'
'Guo, Rui'
'Hofmann, Detlef W. M.'
'Hoja, Johannes'
'Hylton, Rebecca K.'
'Iuzzolino, Luca'
'Jankiewicz, Wojciech'
'de Jong, Dani\"el T.'
'Kendrick, John'
'de Klerk, Niek J. J.'
'Ko, Hsin-Yu'
'Kuleshova, Liudmila N.'
'Li, Xiayue'
'Lohani, Sanjaya'
'Leusen, Frank J. J.'
'Lund, Albert M.'
'Lv, Jian'
'Ma, Yanming'
'Marom, Noa'
'Masunov, Art\"em E.'
'McCabe, Patrick'
'McMahon, David P.'
'Meekes, Hugo'
'Metz, Michael P.'
'Misquitta, Alston J.'
'Mohamed, Sharmarke'
'Monserrat, Bartomeu'
'Needs, Richard J.'
'Neumann, Marcus A.'
'Nyman, Jonas'
'Obata, Shigeaki'
'Oberhofer, Harald'
'Oganov, Artem R.'
'Orendt, Anita M.'
'Pagola, Gabriel I.'
'Pantelides, Constantinos C.'
'Pickard, Chris J.'
'Podeszwa, Rafal'
'Price, Louise S.'
'Price, Sarah L.'
'Pulido, Angeles'
'Read, Murray G.'
'Reuter, Karsten'
'Schneider, Elia'
'Schober, Christoph'
'Shields, Gregory P.'
'Singh, Pawanpreet'
'Sugden, Isaac J.'
'Szalewicz, Krzysztof'
'Taylor, Christopher R.'
'Tkatchenko, Alexandre'
'Tuckerman, Mark E.'
'Vacarro, Francesca'
'Vasileiadis, Manolis'
'Vazquez-Mayagoitia, Alvaro'
'Vogt, Leslie'
'Wang, Yanchao'
'Watson, Rona E.'
'de Wijs, Gilles A.'
'Yang, Jack'
'Zhu, Qiang'
'Groom, Colin R.'

_publ_section_title
;
 Report on the sixth blind test of organic crystal structure prediction
 methods
;
_journal_issue 4
_journal_name_full 'Acta Crystallographica Section B'
_journal_page_first 439
_journal_page_last 459
_journal_paper_doi 10.1107/S2052520616007447
_journal_volume 72
_journal_year 2016
_chemical_compound_source 'see text'
_chemical_formula_moiety 'C34 H22 Cl2 N2 O2'
_chemical_formula_sum 'C34 H22 Cl2 N2 O2'
_chemical_formula_weight 561.44
_space_group_IT_number 14
_symmetry_cell_setting monoclinic
_symmetry_Int_Tables_number 14
_symmetry_space_group_name_Hall '-P 2ybc'
_symmetry_space_group_name_H-M 'P 1 21/c 1'
_cell_angle_alpha 90
_cell_angle_beta 99.9570
_cell_angle_gamma 90
_cell_formula_units_Z 4
_cell_length_a 13.37350
_cell_length_b 10.38250
_cell_length_c 18.81510
_cell_volume 2573.134
_cod_data_source_file XXVI-1_Brandenburg_Grimme.cif
_cod_data_source_block 26_list1_bpandenburg_20_2877
_cod_original_sg_symbol_H-M 'P 21/c'
_cod_struct_determination_method theoretical
_cod_database_code 2107860

loop_
_space_group_symop_id
_space_group_symop_operation_xyz
1 x,y,z
2 -x,1/2+y,1/2-z
3 -x,-y,-z
4 x,1/2-y,1/2+z

loop_
_atom_site_label
_atom_site_type_symbol
_atom_site_thermal_displace_type
_atom_site_fract_x
_atom_site_fract_y
_atom_site_fract_z
_atom_site_occupancy
_atom_site_U_iso_or_equiv
Cl2 Cl Uiso 0.81753 0.73356 -0.03110 1.000 0.0127
Cl6 Cl Uiso 0.60110 -0.12083 -0.13306 1.000 0.0127
O2 O Uiso 0.68156 0.52184 0.02081 1.000 0.0127
O6 O Uiso 0.77240 0.04721 -0.05969 1.000 0.0127
N2 N Uiso 0.80103 0.39584 0.09195 1.000 0.0127
N6 N Uiso 0.74151 0.09333 0.05420 1.000 0.0127
C2 C Uiso 0.87834 0.35534 -0.04042 1.000 0.0127
C6 C Uiso 0.83788 0.47142 -0.02181 1.000 0.0127
C10 C Uiso 0.86466 0.58460 -0.05328 1.000 0.0127
C14 C Uiso 0.93045 0.58177 -0.10307 1.000 0.0127
C18 C Uiso 0.96956 0.46531 -0.12152 1.000 0.0127
C22 C Uiso 0.94369 0.35174 -0.09000 1.000 0.0127
C26 C Uiso 0.76356 0.46978 0.03151 1.000 0.0127
C30 C Uiso 0.74765 0.35297 0.14568 1.000 0.0127
C34 C Uiso 0.77738 0.23938 0.17956 1.000 0.0127
C38 C Uiso 0.72435 0.18961 0.23309 1.000 0.0127
C42 C Uiso 0.64207 0.25853 0.25090 1.000 0.0127
C46 C Uiso 0.61421 0.37809 0.21556 1.000 0.0127
C50 C Uiso 0.66475 0.42457 0.16445 1.000 0.0127
C54 C Uiso 0.74897 0.06718 0.26609 1.000 0.0127
C58 C Uiso 0.69356 0.01837 0.31370 1.000 0.0127
C62 C Uiso 0.61119 0.08975 0.33303 1.000 0.0127
C66 C Uiso 0.58646 0.20622 0.30238 1.000 0.0127
C70 C Uiso 0.86118 0.16377 0.15607 1.000 0.0127
C74 C Uiso 0.84094 0.09300 0.09393 1.000 0.0127
C78 C Uiso 0.91951 0.01983 0.07018 1.000 0.0127
C82 C Uiso 1.01465 0.02106 0.10900 1.000 0.0127
C86 C Uiso 1.03908 0.09793 0.17230 1.000 0.0127
C90 C Uiso 0.96234 0.17039 0.19538 1.000 0.0127
C94 C Uiso 1.14079 0.10664 0.21019 1.000 0.0127
C98 C Uiso 1.16434 0.18830 0.26687 1.000 0.0127
C102 C Uiso 1.08705 0.26554 0.28896 1.000 0.0127
C106 C Uiso 0.98924 0.25581 0.25500 1.000 0.0127
C110 C Uiso 0.71351 0.07262 -0.01974 1.000 0.0127
C114 C Uiso 0.60007 0.09290 -0.04658 1.000 0.0127
C118 C Uiso 0.54553 0.01371 -0.09951 1.000 0.0127
C122 C Uiso 0.44379 0.03863 -0.12595 1.000 0.0127
C126 C Uiso 0.39596 0.14255 -0.09970 1.000 0.0127
C130 C Uiso 0.44941 0.22212 -0.04713 1.000 0.0127
C134 C Uiso 0.55109 0.19678 -0.02102 1.000 0.0127
H2 H Uiso 0.40295 -0.02283 -0.16735 1.000 0.0152
H6 H Uiso 0.31669 0.16076 -0.12044 1.000 0.0152
H10 H Uiso 0.41249 0.30401 -0.02681 1.000 0.0152
H14 H Uiso 0.59273 0.26056 0.01895 1.000 0.0152
H18 H Uiso 0.68619 0.11961 0.08133 1.000 0.0152
H22 H Uiso 0.90187 -0.03543 0.02121 1.000 0.0152
H26 H Uiso 1.07525 -0.03312 0.09165 1.000 0.0152
H30 H Uiso 1.19829 0.04852 0.19153 1.000 0.0152
H34 H Uiso 1.24154 0.19593 0.29510 1.000 0.0152
H38 H Uiso 1.10686 0.33177 0.33345 1.000 0.0152
H42 H Uiso 0.93039 0.31355 0.27175 1.000 0.0152
H46 H Uiso 0.81140 0.01355 0.25149 1.000 0.0152
H50 H Uiso 0.71112 -0.07530 0.33748 1.000 0.0152
H54 H Uiso 0.56920 0.04978 0.37204 1.000 0.0152
H58 H Uiso 0.52380 0.26111 0.31571 1.000 0.0152
H62 H Uiso 0.55094 0.43087 0.22992 1.000 0.0152
H66 H Uiso 0.64319 0.51427 0.13704 1.000 0.0152
H70 H Uiso 0.86988 0.35607 0.09295 1.000 0.0152
H74 H Uiso 0.85800 0.26659 -0.01655 1.000 0.0152
H78 H Uiso 0.97423 0.26084 -0.10398 1.000 0.0152
H82 H Uiso 1.02017 0.46289 -0.16055 1.000 0.0152
H86 H Uiso 0.94938 0.67069 -0.12735 1.000 0.0152

loop_
_atom_type_symbol
_atom_type_description
_atom_type_scat_dispersion_real
_atom_type_scat_dispersion_imag
_atom_type_scat_source
C C 0.0033 0.0016 ' International Tables Vol C Tables 4.2.6.8 and 6.1.1.4'
H H 0.0000 0.0000 ' International Tables Vol C Tables 4.2.6.8 and 6.1.1.4'
Cl Cl 0.1484 0.1585 ' International Tables Vol C Tables 4.2.6.8 and 6.1.1.4'
N N 0.0061 0.0033 ' International Tables Vol C Tables 4.2.6.8 and 6.1.1.4'
O O 0.0106 0.0060 ' International Tables Vol C Tables 4.2.6.8 and 6.1.1.4'
